data_7160221
loop_
_publ_author_name
'Dolas, Atul Jankiram'
'Yadav, Jyothi'
'Nagare, Yadav Kacharu'
'Rangan, Krishnan'
'Iype, Eldhose'
'Kumar, Indresh'

_publ_section_title
;
 Enantioselective synthesis of &#xF061;-(3-pyrrolyl)methanamines with
 aza-tetrasubstituted center under metal-free conditions
;
_journal_name_full 'Organic &amp; Biomolecular Chemistry'
_journal_paper_doi 10.1039/D4OB01729C
_journal_year 2024
_chemical_formula_moiety 'C13 H14 N2 O3 S'
_chemical_formula_sum 'C13 H14 N2 O3 S'
_chemical_formula_weight 278.32
_space_group_crystal_system monoclinic
_space_group_IT_number 14
_space_group_name_Hall '-P 2ybc'
_space_group_name_H-M_alt 'P 1 21/c 1'
_atom_sites_solution_hydrogens geom
_atom_sites_solution_primary dual
_audit_creation_date 2023-02-02
_audit_creation_method
;
Olex2 1.5
(compiled 2022.04.07 svn.rca3783a0 for OlexSys, GUI svn.r6498)
;
_audit_update_record
;
2024-06-07 deposited with the CCDC.	2024-11-06 downloaded from the CCDC.
;
_cell_angle_alpha 90
_cell_angle_beta 97.644(2)
_cell_angle_gamma 90
_cell_formula_units_Z 4
_cell_length_a 9.0312(2)
_cell_length_b 16.1924(3)
_cell_length_c 9.2203(2)
_cell_measurement_reflns_used 4146
_cell_measurement_temperature 133(2)
_cell_measurement_theta_max 79.2810
_cell_measurement_theta_min 4.9050
_cell_volume 1336.37(5)
_computing_cell_refinement 'CrysAlisPro 1.171.41.93a (Rigaku OD, 2020)'
_computing_data_collection 'CrysAlisPro 1.171.41.93a (Rigaku OD, 2020)'
_computing_data_reduction 'CrysAlisPro 1.171.41.93a (Rigaku OD, 2020)'
_computing_molecular_graphics 'Olex2 1.5 (Dolomanov et al., 2009)'
_computing_publication_material 'Olex2 1.5 (Dolomanov et al., 2009)'
_computing_structure_refinement 'SHELXL 2018/3 (Sheldrick, 2015)'
_computing_structure_solution 'SHELXT 2018/2 (Sheldrick, 2018)'
_diffrn_ambient_temperature 133(2)
_diffrn_detector 'Hybrid Pixel Array Detector'
_diffrn_detector_area_resol_mean 5.8140
_diffrn_measured_fraction_theta_full 0.999
_diffrn_measured_fraction_theta_max 0.966
_diffrn_measurement_details
;
List of Runs (angles in degrees, time in seconds):

  # Type    Start    End  Width  t~exp~   \w     \q     \k     \f   Frames
#--------------------------------------------------------------------------
  1  \w    -29.00  13.00   0.50    1.03    --    0.00 -57.00-120.00   84
  2  \w    -88.00 -52.00   0.50    1.03    --    0.00 -57.00-120.00   72
  3  \w    -87.00 -49.00   0.50    1.03    --    0.00 -57.00 -30.00   76
  4  \w    -39.00  20.00   0.50    1.03    --    0.00 -57.00 -30.00  118
  5  \w     36.00 139.00   0.50    4.11    --  107.20 -82.00 -30.00  206
  6  \w     84.00 150.00   0.50    4.11    --  107.20  15.00  90.00  132
  7  \w     91.00 127.00   0.50    4.11    --  107.20 -30.00 -30.00   72
  8  \w     26.00  52.00   0.50    4.11    --  107.20 -82.00 -90.00   52
  9  \w     52.00  85.00   0.50    4.11    --  107.20 -30.00 -30.00   66
 10  \w     68.00 108.00   0.50    4.11    --  107.20 -82.00 -90.00   80
 11  \w     21.00 135.00   0.50    4.11    --  107.20 -15.00-120.00  228
 12  \w     20.00  56.00   0.50    4.11    --  107.20 -30.00 -90.00   72
 13  \w     83.00 110.00   0.50    4.11    --  107.20 -30.00 -90.00   54
 14  \w     20.00 132.00   0.50    4.11    --  107.20 -61.00 -30.00  224
;
_diffrn_measurement_device 'four-circle diffractometer'
_diffrn_measurement_device_type 'XtaLAB AFC12 (RINC): Kappa dual home/near'
_diffrn_measurement_method '\w scans'
_diffrn_orient_matrix_type 'CrysAlisPro convention (1999,Acta A55,543-557)'
_diffrn_orient_matrix_UB_11 -0.0783438000
_diffrn_orient_matrix_UB_12 -0.0113111000
_diffrn_orient_matrix_UB_13 -0.1576453000
_diffrn_orient_matrix_UB_21 0.1531228000
_diffrn_orient_matrix_UB_22 -0.0020923000
_diffrn_orient_matrix_UB_23 -0.0561990000
_diffrn_orient_matrix_UB_31 0.0058049000
_diffrn_orient_matrix_UB_32 -0.0944594000
_diffrn_orient_matrix_UB_33 0.0201268000
_diffrn_radiation_monochromator mirror
_diffrn_radiation_probe x-ray
_diffrn_radiation_type 'Cu K\a'
_diffrn_radiation_wavelength 1.54184
_diffrn_reflns_av_R_equivalents 0.0296
_diffrn_reflns_av_unetI/netI 0.0363
_diffrn_reflns_Laue_measured_fraction_full 0.999
_diffrn_reflns_Laue_measured_fraction_max 0.966
_diffrn_reflns_limit_h_max 10
_diffrn_reflns_limit_h_min -11
_diffrn_reflns_limit_k_max 11
_diffrn_reflns_limit_k_min -19
_diffrn_reflns_limit_l_max 11
_diffrn_reflns_limit_l_min -11
_diffrn_reflns_number 7241
_diffrn_reflns_point_group_measured_fraction_full 0.999
_diffrn_reflns_point_group_measured_fraction_max 0.966
_diffrn_reflns_theta_full 67.684
_diffrn_reflns_theta_max 79.568
_diffrn_reflns_theta_min 4.941
_diffrn_source 'micro-focus sealed X-ray tube'
_diffrn_source_type 'Rigaku (Cu) X-ray Source'
_exptl_absorpt_coefficient_mu 2.217
_exptl_absorpt_correction_T_max 1.00000
_exptl_absorpt_correction_T_min 0.73198
_exptl_absorpt_correction_type multi-scan
_exptl_absorpt_process_details
;
CrysAlisPro 1.171.41.93a (Rigaku Oxford Diffraction, 2020)
Empirical absorption correction using spherical harmonics,
implemented in SCALE3 ABSPACK scaling algorithm.
;
_exptl_crystal_colour colourless
_exptl_crystal_colour_primary colourless
_exptl_crystal_density_diffrn 1.383
_exptl_crystal_description block
_exptl_crystal_F_000 584
_exptl_crystal_size_max 0.11
_exptl_crystal_size_mid 0.07
_exptl_crystal_size_min 0.05
_refine_diff_density_max 0.564
_refine_diff_density_min -0.703
_refine_diff_density_rms 0.056
_refine_ls_extinction_method none
_refine_ls_goodness_of_fit_ref 1.086
_refine_ls_hydrogen_treatment constr
_refine_ls_matrix_type full
_refine_ls_number_parameters 173
_refine_ls_number_reflns 2808
_refine_ls_number_restraints 0
_refine_ls_restrained_S_all 1.086
_refine_ls_R_factor_all 0.0440
_refine_ls_R_factor_gt 0.0404
_refine_ls_shift/su_max 0.001
_refine_ls_shift/su_mean 0.000
_refine_ls_structure_factor_coef Fsqd
_refine_ls_weighting_details 'w=1/[\s^2^(Fo^2^)+(0.0549P)^2^+0.6433P] where P=(Fo^2^+2Fc^2^)/3'
_refine_ls_weighting_scheme calc
_refine_ls_wR_factor_gt 0.1101
_refine_ls_wR_factor_ref 0.1129
_reflns_Friedel_coverage 0.000
_reflns_number_gt 2508
_reflns_number_total 2808
_reflns_threshold_expression 'I > 2\s(I)'
_cod_data_source_file d4ob01729c2.cif
_cod_data_source_block exp_1355_ad-686_20230202
_cod_database_code 7160221
_shelx_shelxl_version_number 2018/3
_chemical_oxdiff_formula 'C13 H14 N2 O3 S'
_shelx_space_group_comment
;
The symmetry employed for this shelxl refinement is uniquely defined
by the following loop, which should always be used as a source of
symmetry information in preference to the above space-group names.
They are only intended as comments.
;
_shelx_estimated_absorpt_t_max 0.897
_shelx_estimated_absorpt_t_min 0.793
_olex2_refinement_description
;
1. Fixed Uiso
 At 1.2 times of:
  All C(H) groups, All C(H,H) groups, All N(H) groups
 At 1.5 times of:
  All C(H,H,H) groups
2.a Ternary CH refined with riding coordinates:
 C7(H7)
2.b Secondary CH2 refined with riding coordinates:
 C12(H12A,H12B)
2.c Aromatic/amide H refined with riding coordinates:
 N1(H1), C3(H3), C4(H4), C5(H5), C6(H6), C9(H9), C10(H10), C11(H11)
2.d Idealised Me refined as rotating group:
 C13(H13A,H13B,H13C)
;
_olex2_submission_special_instructions 'No special instructions were received'
_oxdiff_exptl_absorpt_empirical_details
;
Empirical correction (ABSPACK) includes:
- Absorption correction using spherical harmonics
- Frame scaling
;
_oxdiff_exptl_absorpt_empirical_full_max 2.014
_oxdiff_exptl_absorpt_empirical_full_min 0.763

loop_
_space_group_symop_operation_xyz
'x, y, z'
'-x, y+1/2, -z+1/2'
'-x, -y, -z'
'x, -y-1/2, z-1/2'

loop_
_atom_site_label
_atom_site_type_symbol
_atom_site_fract_x
_atom_site_fract_y
_atom_site_fract_z
_atom_site_U_iso_or_equiv
_atom_site_adp_type
_atom_site_occupancy
_atom_site_site_symmetry_order
_atom_site_calc_flag
_atom_site_refinement_flags_posn
_atom_site_refinement_flags_adp
_atom_site_refinement_flags_occupancy
_atom_site_disorder_assembly
_atom_site_disorder_group
S1 S 0.29142(4) 0.42753(2) 0.50636(4) 0.02471(14) Uani 1 1 d . . . . .
O1 O 0.35341(14) 0.36921(7) 0.63990(14) 0.0294(3) Uani 1 1 d . . . . .
O2 O 0.14040(14) 0.40528(8) 0.46049(14) 0.0308(3) Uani 1 1 d . . . . .
O3 O 0.39860(16) 0.42018(8) 0.40740(16) 0.0361(3) Uani 1 1 d . . . . .
N1 N 0.29611(17) 0.51797(8) 0.57655(16) 0.0261(3) Uani 1 1 d . . . . .
H1 H 0.349136 0.558533 0.546249 0.031 Uiso 1 1 calc R U . . .
N2 N 0.20634(17) 0.74099(8) 0.83215(16) 0.0270(3) Uani 1 1 d . . . . .
C1 C 0.29036(19) 0.38087(10) 0.77104(19) 0.0257(3) Uani 1 1 d . . . . .
C2 C 0.22646(18) 0.45571(10) 0.80409(18) 0.0228(3) Uani 1 1 d . . . . .
C3 C 0.1737(2) 0.46096(11) 0.9391(2) 0.0301(4) Uani 1 1 d . . . . .
H3 H 0.131048 0.511358 0.966190 0.036 Uiso 1 1 calc R U . . .
C4 C 0.1817(2) 0.39462(12) 1.0349(2) 0.0375(4) Uani 1 1 d . . . . .
H4 H 0.144515 0.399675 1.126140 0.045 Uiso 1 1 calc R U . . .
C5 C 0.2443(3) 0.32084(12) 0.9967(2) 0.0415(5) Uani 1 1 d . . . . .
H5 H 0.249227 0.275125 1.061772 0.050 Uiso 1 1 calc R U . . .
C6 C 0.2996(2) 0.31351(11) 0.8646(2) 0.0355(4) Uani 1 1 d . . . . .
H6 H 0.343072 0.263190 0.838295 0.043 Uiso 1 1 calc R U . . .
C7 C 0.20305(18) 0.52790(9) 0.69781(17) 0.0219(3) Uani 1 1 d . . . . .
H7 H 0.095831 0.527524 0.653370 0.026 Uiso 1 1 calc R U . . .
C8 C 0.23517(19) 0.61055(9) 0.76722(18) 0.0233(3) Uani 1 1 d . . . . .
C9 C 0.13889(19) 0.67656(10) 0.75420(18) 0.0244(3) Uani 1 1 d . . . . .
H9 H 0.041746 0.677238 0.700065 0.029 Uiso 1 1 calc R U . . .
C10 C 0.3457(2) 0.71736(11) 0.8930(2) 0.0335(4) Uani 1 1 d . . . . .
H10 H 0.416068 0.751185 0.951307 0.040 Uiso 1 1 calc R U . . .
C11 C 0.3674(2) 0.63667(11) 0.8561(2) 0.0320(4) Uani 1 1 d . . . . .
H11 H 0.454249 0.604408 0.884497 0.038 Uiso 1 1 calc R U . . .
C12 C 0.1437(2) 0.82418(11) 0.8378(2) 0.0342(4) Uani 1 1 d . . . . .
H12A H 0.168168 0.846356 0.938240 0.041 Uiso 1 1 calc R U . . .
H12B H 0.033567 0.821080 0.815410 0.041 Uiso 1 1 calc R U . . .
C13 C 0.2026(3) 0.88220(12) 0.7317(2) 0.0459(5) Uani 1 1 d . . . . .
H13A H 0.174139 0.862020 0.631622 0.069 Uiso 1 1 calc R U . . .
H13B H 0.311703 0.885057 0.752764 0.069 Uiso 1 1 calc R U . . .
H13C H 0.160216 0.937333 0.741384 0.069 Uiso 1 1 calc R U . . .

loop_
_atom_site_aniso_label
_atom_site_aniso_U_11
_atom_site_aniso_U_22
_atom_site_aniso_U_33
_atom_site_aniso_U_23
_atom_site_aniso_U_13
_atom_site_aniso_U_12
S1 0.0276(2) 0.0214(2) 0.0249(2) -0.00556(14) 0.00278(16) -0.00276(13)
O1 0.0347(7) 0.0221(6) 0.0302(6) -0.0060(5) 0.0001(5) 0.0072(5)
O2 0.0303(7) 0.0304(6) 0.0304(6) -0.0059(5) -0.0010(5) -0.0039(5)
O3 0.0382(7) 0.0361(7) 0.0367(7) -0.0148(5) 0.0147(6) -0.0087(5)
N1 0.0350(8) 0.0182(7) 0.0263(7) -0.0025(5) 0.0084(6) -0.0039(5)
N2 0.0357(8) 0.0169(6) 0.0285(7) -0.0048(5) 0.0048(6) -0.0019(5)
C1 0.0296(8) 0.0190(7) 0.0267(8) -0.0024(6) -0.0031(6) 0.0008(6)
C2 0.0253(8) 0.0175(7) 0.0246(8) 0.0001(6) 0.0001(6) -0.0012(6)
C3 0.0370(9) 0.0241(8) 0.0296(9) 0.0003(7) 0.0062(7) -0.0009(7)
C4 0.0496(11) 0.0336(10) 0.0294(9) 0.0056(7) 0.0056(8) -0.0051(8)
C5 0.0629(13) 0.0246(9) 0.0337(10) 0.0089(7) -0.0060(9) -0.0026(9)
C6 0.0491(11) 0.0195(8) 0.0338(10) 0.0009(7) -0.0094(8) 0.0038(7)
C7 0.0251(8) 0.0168(7) 0.0234(7) -0.0011(6) 0.0020(6) 0.0002(6)
C8 0.0299(8) 0.0162(7) 0.0239(8) -0.0005(6) 0.0042(6) -0.0021(6)
C9 0.0299(8) 0.0188(7) 0.0248(8) -0.0023(6) 0.0041(6) -0.0022(6)
C10 0.0384(10) 0.0239(8) 0.0357(10) -0.0046(7) -0.0042(8) -0.0061(7)
C11 0.0338(9) 0.0225(8) 0.0375(10) -0.0022(7) -0.0038(8) -0.0011(7)
C12 0.0430(10) 0.0198(8) 0.0404(10) -0.0091(7) 0.0085(8) 0.0022(7)
C13 0.0733(15) 0.0261(9) 0.0382(11) 0.0055(8) 0.0066(10) 0.0111(9)

loop_
_atom_type_symbol
_atom_type_description
_atom_type_scat_dispersion_real
_atom_type_scat_dispersion_imag
_atom_type_scat_source
C C 0.0181 0.0091 'International Tables Vol C Tables 4.2.6.8 and 6.1.1.4'
H H 0.0000 0.0000 'International Tables Vol C Tables 4.2.6.8 and 6.1.1.4'
N N 0.0311 0.0180 'International Tables Vol C Tables 4.2.6.8 and 6.1.1.4'
O O 0.0492 0.0322 'International Tables Vol C Tables 4.2.6.8 and 6.1.1.4'
S S 0.3331 0.5567 'International Tables Vol C Tables 4.2.6.8 and 6.1.1.4'

loop_
_geom_angle_atom_site_label_1
_geom_angle_atom_site_label_2
_geom_angle_atom_site_label_3
_geom_angle
_geom_angle_site_symmetry_1
_geom_angle_site_symmetry_3
_geom_angle_publ_flag
O1 S1 N1 104.02(7) . . ?
O2 S1 O1 107.74(8) . . ?
O2 S1 O3 119.81(8) . . ?
O2 S1 N1 109.00(8) . . ?
O3 S1 O1 104.32(8) . . ?
O3 S1 N1 110.67(8) . . ?
C1 O1 S1 116.17(10) . . ?
S1 N1 H1 122.8 . . ?
C7 N1 S1 114.47(10) . . ?
C7 N1 H1 122.8 . . ?
C9 N2 C12 125.10(16) . . ?
C10 N2 C9 108.99(14) . . ?
C10 N2 C12 125.69(15) . . ?
C2 C1 O1 121.87(15) . . ?
C6 C1 O1 115.39(15) . . ?
C6 C1 C2 122.73(17) . . ?
C1 C2 C7 123.60(15) . . ?
C3 C2 C1 116.69(15) . . ?
C3 C2 C7 119.58(14) . . ?
C2 C3 H3 119.1 . . ?
C4 C3 C2 121.80(17) . . ?
C4 C3 H3 119.1 . . ?
C3 C4 H4 120.2 . . ?
C3 C4 C5 119.61(19) . . ?
C5 C4 H4 120.2 . . ?
C4 C5 H5 119.8 . . ?
C6 C5 C4 120.32(17) . . ?
C6 C5 H5 119.8 . . ?
C1 C6 H6 120.6 . . ?
C5 C6 C1 118.83(17) . . ?
C5 C6 H6 120.6 . . ?
N1 C7 C2 110.81(13) . . ?
N1 C7 H7 107.6 . . ?
N1 C7 C8 108.68(12) . . ?
C2 C7 H7 107.6 . . ?
C8 C7 C2 114.17(13) . . ?
C8 C7 H7 107.6 . . ?
C9 C8 C7 125.09(15) . . ?
C9 C8 C11 107.02(14) . . ?
C11 C8 C7 127.89(15) . . ?
N2 C9 C8 108.43(15) . . ?
N2 C9 H9 125.8 . . ?
C8 C9 H9 125.8 . . ?
N2 C10 H10 125.7 . . ?
N2 C10 C11 108.68(16) . . ?
C11 C10 H10 125.7 . . ?
C8 C11 H11 126.6 . . ?
C10 C11 C8 106.87(16) . . ?
C10 C11 H11 126.6 . . ?
N2 C12 H12A 109.1 . . ?
N2 C12 H12B 109.1 . . ?
N2 C12 C13 112.30(16) . . ?
H12A C12 H12B 107.9 . . ?
C13 C12 H12A 109.1 . . ?
C13 C12 H12B 109.1 . . ?
C12 C13 H13A 109.5 . . ?
C12 C13 H13B 109.5 . . ?
C12 C13 H13C 109.5 . . ?
H13A C13 H13B 109.5 . . ?
H13A C13 H13C 109.5 . . ?
H13B C13 H13C 109.5 . . ?

loop_
_geom_bond_atom_site_label_1
_geom_bond_atom_site_label_2
_geom_bond_distance
_geom_bond_site_symmetry_2
_geom_bond_publ_flag
S1 O1 1.5931(13) . ?
S1 O2 1.4197(13) . ?
S1 O3 1.4208(13) . ?
S1 N1 1.5994(14) . ?
O1 C1 1.416(2) . ?
N1 H1 0.8800 . ?
N1 C7 1.494(2) . ?
N2 C9 1.364(2) . ?
N2 C10 1.363(2) . ?
N2 C12 1.465(2) . ?
C1 C2 1.393(2) . ?
C1 C6 1.386(2) . ?
C2 C3 1.393(2) . ?
C2 C7 1.522(2) . ?
C3 H3 0.9500 . ?
C3 C4 1.387(3) . ?
C4 H4 0.9500 . ?
C4 C5 1.387(3) . ?
C5 H5 0.9500 . ?
C5 C6 1.382(3) . ?
C6 H6 0.9500 . ?
C7 H7 1.0000 . ?
C7 C8 1.495(2) . ?
C8 C9 1.373(2) . ?
C8 C11 1.420(2) . ?
C9 H9 0.9500 . ?
C10 H10 0.9500 . ?
C10 C11 1.371(2) . ?
C11 H11 0.9500 . ?
C12 H12A 0.9900 . ?
C12 H12B 0.9900 . ?
C12 C13 1.504(3) . ?
C13 H13A 0.9800 . ?
C13 H13B 0.9800 . ?
C13 H13C 0.9800 . ?

loop_
_geom_torsion_atom_site_label_1
_geom_torsion_atom_site_label_2
_geom_torsion_atom_site_label_3
_geom_torsion_atom_site_label_4
_geom_torsion
_geom_torsion_site_symmetry_1
_geom_torsion_site_symmetry_2
_geom_torsion_site_symmetry_3
_geom_torsion_site_symmetry_4
_geom_torsion_publ_flag
S1 O1 C1 C2 -24.7(2) . . . . ?
S1 O1 C1 C6 156.59(13) . . . . ?
S1 N1 C7 C2 45.54(16) . . . . ?
S1 N1 C7 C8 171.76(11) . . . . ?
O1 S1 N1 C7 -60.11(13) . . . . ?
O1 C1 C2 C3 -177.36(15) . . . . ?
O1 C1 C2 C7 6.8(2) . . . . ?
O1 C1 C6 C5 178.18(17) . . . . ?
O2 S1 O1 C1 -67.60(13) . . . . ?
O2 S1 N1 C7 54.61(14) . . . . ?
O3 S1 O1 C1 164.06(11) . . . . ?
O3 S1 N1 C7 -171.62(12) . . . . ?
N1 S1 O1 C1 48.01(13) . . . . ?
N1 C7 C8 C9 108.58(18) . . . . ?
N1 C7 C8 C11 -70.8(2) . . . . ?
N2 C10 C11 C8 0.6(2) . . . . ?
C1 C2 C3 C4 -1.1(3) . . . . ?
C1 C2 C7 N1 -17.0(2) . . . . ?
C1 C2 C7 C8 -140.12(16) . . . . ?
C2 C1 C6 C5 -0.5(3) . . . . ?
C2 C3 C4 C5 0.3(3) . . . . ?
C2 C7 C8 C9 -127.16(17) . . . . ?
C2 C7 C8 C11 53.5(2) . . . . ?
C3 C2 C7 N1 167.28(15) . . . . ?
C3 C2 C7 C8 44.2(2) . . . . ?
C3 C4 C5 C6 0.5(3) . . . . ?
C4 C5 C6 C1 -0.4(3) . . . . ?
C6 C1 C2 C3 1.3(3) . . . . ?
C6 C1 C2 C7 -174.53(16) . . . . ?
C7 C2 C3 C4 174.85(17) . . . . ?
C7 C8 C9 N2 179.99(15) . . . . ?
C7 C8 C11 C10 179.38(17) . . . . ?
C9 N2 C10 C11 -1.0(2) . . . . ?
C9 N2 C12 C13 -96.7(2) . . . . ?
C9 C8 C11 C10 -0.1(2) . . . . ?
C10 N2 C9 C8 1.0(2) . . . . ?
C10 N2 C12 C13 77.3(2) . . . . ?
C11 C8 C9 N2 -0.6(2) . . . . ?
C12 N2 C9 C8 175.83(16) . . . . ?
C12 N2 C10 C11 -175.83(17) . . . . ?
